data_4313705
loop_
_publ_author_name
'Jagadese J. Vittal'
'Xiaobai Wang'
'John D. Ranford'

_publ_contact_author
; 
     Dr. Jagadese J. Vittal
     Department of Chemistry
     National University of Singapore
     SINGAPORE 117543
;
_publ_contact_author_email chmjjv@nus.edu.sg
_publ_contact_author_fax '(65) 6779 1691'
_publ_contact_author_phone '(65) 6874 2975'
_publ_section_title
;
 Influence of the Li+ on the Structure of the [Cu3(phis)3]3+ Cation
;
_journal_name_full 'Inorganic Chemistry'
_journal_page_first 3390
_journal_page_last 3392
_journal_paper_doi 10.1021/ic026311n
_journal_volume 42
_journal_year 2003
_chemical_formula_sum 'C12 H16 Cl2 Cu N4 O11'
_chemical_formula_weight 526.73
_chemical_name_systematic
; 
 ? 
;
_space_group_IT_number 19
_symmetry_cell_setting orthorhombic
_symmetry_space_group_name_Hall 'P 2ac 2ab'
_symmetry_space_group_name_H-M 'P 21 21 21'
_atom_sites_solution_hydrogens geom
_atom_sites_solution_primary direct
_atom_sites_solution_secondary difmap
_audit_creation_method SHELXL-97
_cell_angle_alpha 90.00
_cell_angle_beta 90.00
_cell_angle_gamma 90.00
_cell_formula_units_Z 4
_cell_length_a 9.2741(3)
_cell_length_b 11.6970(3)
_cell_length_c 17.8322(4)
_cell_measurement_reflns_used 4374
_cell_measurement_temperature 293(2)
_cell_measurement_theta_max 25.0
_cell_measurement_theta_min 2.06
_cell_volume 1934.42(9)
_computing_cell_refinement 'Bruker AXS, SAINT'
_computing_data_collection 'Bruker AXS, SMART'
_computing_data_reduction 'Bruker AXS, SAINT'
_computing_molecular_graphics 'Bruker AXS, SHELXTL'
_computing_publication_material 'Bruker AXS, SHELXTL'
_computing_structure_refinement 'SHELXL-97 (Sheldrick, 1997)'
_computing_structure_solution 'SHELXS-97 (Sheldrick, 1990)'
_diffrn_ambient_temperature 293(2)
_diffrn_measured_fraction_theta_full 0.998
_diffrn_measured_fraction_theta_max 0.998
_diffrn_measurement_device_type 'Bruker APEX CCD diffractometer'
_diffrn_measurement_method '\w scans'
_diffrn_radiation_monochromator graphite
_diffrn_radiation_source 'fine-focus sealed tube'
_diffrn_radiation_type MoK\a
_diffrn_radiation_wavelength 0.71073
_diffrn_reflns_av_R_equivalents 0.0470
_diffrn_reflns_av_sigmaI/netI 0.0588
_diffrn_reflns_limit_h_max 10
_diffrn_reflns_limit_h_min -11
_diffrn_reflns_limit_k_max 13
_diffrn_reflns_limit_k_min -13
_diffrn_reflns_limit_l_max 16
_diffrn_reflns_limit_l_min -21
_diffrn_reflns_number 9932
_diffrn_reflns_theta_full 25.00
_diffrn_reflns_theta_max 25.00
_diffrn_reflns_theta_min 2.08
_exptl_absorpt_coefficient_mu 1.472
_exptl_absorpt_correction_T_max 0.9621
_exptl_absorpt_correction_T_min 0.6444
_exptl_absorpt_correction_type empirical
_exptl_absorpt_process_details 'SADABS (Sheldrick, 2000)'
_exptl_crystal_colour 'dark blue'
_exptl_crystal_density_diffrn 1.809
_exptl_crystal_density_meas ?
_exptl_crystal_density_method 'not measured'
_exptl_crystal_description 'rectangular shape, cut'
_exptl_crystal_F_000 1068
_exptl_crystal_size_max 0.3
_exptl_crystal_size_mid 0.08
_exptl_crystal_size_min 0.06
_refine_diff_density_max 0.501
_refine_diff_density_min -0.454
_refine_diff_density_rms 0.077
_refine_ls_abs_structure_details 'Flack H D (1983), Acta Cryst. A39, 876-881'
_refine_ls_abs_structure_Flack 0.02(3)
_refine_ls_extinction_coef 0.0023(6)
_refine_ls_extinction_expression Fc^*^=kFc[1+0.001xFc^2^\l^3^/sin(2\q)]^-1/4^
_refine_ls_extinction_method SHELXL
_refine_ls_goodness_of_fit_ref 1.024
_refine_ls_hydrogen_treatment mixed
_refine_ls_matrix_type full
_refine_ls_number_parameters 281
_refine_ls_number_reflns 3380
_refine_ls_number_restraints 398
_refine_ls_restrained_S_all 1.196
_refine_ls_R_factor_all 0.0657
_refine_ls_R_factor_gt 0.0477
_refine_ls_shift/su_max 0.000
_refine_ls_shift/su_mean 0.000
_refine_ls_structure_factor_coef Fsqd
_refine_ls_weighting_details 'calc w=1/[\s^2^(Fo^2^)+(0.0488P)^2^+2.6515P] where P=(Fo^2^+2Fc^2^)/3'
_refine_ls_weighting_scheme calc
_refine_ls_wR_factor_gt 0.1023
_refine_ls_wR_factor_ref 0.1107
_reflns_number_gt 2782
_reflns_number_total 3380
_reflns_threshold_expression >2sigma(I)
_cod_data_source_file ic026311nsi20021229_075232_3.cif
_cod_data_source_block compound3
_cod_depositor_comments
;
The following automatic conversions were performed:

'_symmetry_cell_setting' value 'Orthorhombic' changed to
'orthorhombic' according to the built-in table from CIF Core
dictionary named 'cif_core.dic' version 2.4.1 from 2010-06-29.

Automatic conversion script
Id: cif_fix_values 1646 2011-03-28 12:23:43Z adriana 

The following automatic conversions were performed:

'_exptl_crystal_density_meas' value 'not measured' was changed to '?'
- the value is perceived as not measured.

Automatic conversion script
Id: cif_fix_values 3008 2015-01-20 13:52:24Z robertas 
;
_cod_database_code 4313705

loop_
_symmetry_equiv_pos_as_xyz
'x, y, z'
'-x+1/2, -y, z+1/2'
'-x, y+1/2, -z+1/2'
'x+1/2, -y+1/2, -z'

loop_
_atom_site_label
_atom_site_type_symbol
_atom_site_fract_x
_atom_site_fract_y
_atom_site_fract_z
_atom_site_U_iso_or_equiv
_atom_site_adp_type
_atom_site_occupancy
_atom_site_symmetry_multiplicity
_atom_site_calc_flag
_atom_site_refinement_flags
_atom_site_disorder_assembly
_atom_site_disorder_group
Cu1 Cu 0.64707(7) 0.24111(7) 0.42613(4) 0.0286(2) Uani 1 1 d D . .
O1 O 0.4723(4) 0.2502(5) 0.4903(2) 0.0315(10) Uani 1 1 d . . .
O2 O 0.2586(5) 0.3391(4) 0.4985(3) 0.0353(11) Uani 1 1 d . . .
O3 O 0.5553(7) 0.0748(6) 0.3709(5) 0.067(2) Uani 1 1 d D . .
H3A H 0.604(7) 0.036(6) 0.360(5) 0.050 Uiso 1 1 d D . .
H3B H 0.485(7) 0.063(7) 0.377(5) 0.050 Uiso 1 1 d D . .
N1 N 0.7943(5) 0.2610(5) 0.3461(3) 0.0326(13) Uani 1 1 d . . .
N2 N 0.5286(6) 0.3374(5) 0.3577(3) 0.0283(13) Uani 1 1 d . . .
H2 H 0.4828 0.2898 0.3251 0.034 Uiso 1 1 calc R . .
N3 N 0.0105(7) 0.6014(6) 0.4477(4) 0.0518(18) Uani 1 1 d . . .
H3 H -0.0707 0.6127 0.4697 0.062 Uiso 1 1 calc R . .
N4 N 0.2193(7) 0.6285(5) 0.4029(4) 0.0490(18) Uani 1 1 d . . .
H4 H 0.2988 0.6619 0.3910 0.059 Uiso 1 1 calc R . .
C1 C 0.9136(7) 0.2000(7) 0.3353(4) 0.0410(19) Uani 1 1 d . . .
H1 H 0.9333 0.1395 0.3676 0.049 Uiso 1 1 calc R . .
C2 C 1.0106(8) 0.2236(7) 0.2771(4) 0.046(2) Uani 1 1 d . . .
H2A H 1.0930 0.1795 0.2703 0.055 Uiso 1 1 calc R . .
C3 C 0.9803(8) 0.3138(8) 0.2305(4) 0.052(2) Uani 1 1 d . . .
H3B H 1.0438 0.3327 0.1921 0.062 Uiso 1 1 calc R . .
C4 C 0.8565(8) 0.3760(7) 0.2404(4) 0.0461(19) Uani 1 1 d . . .
H4A H 0.8352 0.4368 0.2087 0.055 Uiso 1 1 calc R . .
C5 C 0.7635(7) 0.3474(6) 0.2981(4) 0.0331(16) Uani 1 1 d . . .
C6 C 0.6263(8) 0.4109(6) 0.3135(4) 0.0374(17) Uani 1 1 d . . .
H6A H 0.6472 0.4804 0.3412 0.045 Uiso 1 1 calc R . .
H6B H 0.5805 0.4320 0.2666 0.045 Uiso 1 1 calc R . .
C7 C 0.4161(7) 0.3973(6) 0.4022(4) 0.0276(15) Uani 1 1 d . . .
H7 H 0.4600 0.4671 0.4224 0.033 Uiso 1 1 calc R . .
C8 C 0.3790(7) 0.3212(5) 0.4687(4) 0.0272(15) Uani 1 1 d . . .
C9 C 0.2877(8) 0.4341(7) 0.3534(4) 0.0379(18) Uani 1 1 d . . .
H9A H 0.3247 0.4680 0.3077 0.045 Uiso 1 1 calc R . .
H9B H 0.2337 0.3664 0.3395 0.045 Uiso 1 1 calc R . .
C10 C 0.1877(7) 0.5163(6) 0.3890(4) 0.0337(17) Uani 1 1 d . . .
C11 C 0.0551(7) 0.5004(7) 0.4185(5) 0.0409(19) Uani 1 1 d . . .
H11 H 0.0034 0.4323 0.4187 0.049 Uiso 1 1 calc R . .
C12 C 0.1093(8) 0.6782(7) 0.4372(5) 0.051(2) Uani 1 1 d . . .
H12 H 0.1038 0.7547 0.4513 0.062 Uiso 1 1 calc R . .
Cl1 Cl -0.30098(18) 0.49212(16) 0.55194(10) 0.0376(4) Uani 1 1 d D . .
O4 O -0.2138(6) 0.5930(4) 0.5613(3) 0.0556(15) Uani 1 1 d D . .
O5 O -0.2721(5) 0.4432(4) 0.4794(3) 0.0437(13) Uani 1 1 d D . .
O6 O -0.4495(5) 0.5225(5) 0.5590(3) 0.0516(15) Uani 1 1 d D . .
O7 O -0.2638(6) 0.4108(5) 0.6089(3) 0.0598(17) Uani 1 1 d D . .
Cl2 Cl 0.6179(2) 0.74150(18) 0.34736(11) 0.0515(5) Uani 1 1 d D . .
O8 O 0.5107(13) 0.7150(11) 0.3998(7) 0.090(2) Uiso 0.55 1 d PD . .
O9 O 0.6396(15) 0.8574(8) 0.3336(7) 0.090(2) Uiso 0.55 1 d PD . .
O10 O 0.5874(15) 0.6929(11) 0.2733(6) 0.090(2) Uiso 0.55 1 d PD . .
O11 O 0.7484(11) 0.6829(11) 0.3691(8) 0.090(2) Uiso 0.55 1 d PD . .
O8A O 0.4657(14) 0.750(3) 0.3416(15) 0.075(5) Uiso 0.20 1 d PD . .
O9A O 0.671(3) 0.708(2) 0.2741(10) 0.075(5) Uiso 0.20 1 d PD . .
O10A O 0.663(3) 0.6617(18) 0.4018(12) 0.075(5) Uiso 0.20 1 d PD . .
O11A O 0.678(3) 0.8519(15) 0.3651(16) 0.075(5) Uiso 0.20 1 d PD . .
O8B O 0.689(3) 0.8318(17) 0.3911(13) 0.087(5) Uiso 0.25 1 d PD . .
O9B O 0.534(3) 0.677(2) 0.4029(12) 0.087(5) Uiso 0.25 1 d PD . .
O10B O 0.723(2) 0.6669(19) 0.3194(15) 0.087(5) Uiso 0.25 1 d PD . .
O11B O 0.521(2) 0.791(2) 0.2971(12) 0.087(5) Uiso 0.25 1 d PD . .

loop_
_atom_site_aniso_label
_atom_site_aniso_U_11
_atom_site_aniso_U_22
_atom_site_aniso_U_33
_atom_site_aniso_U_23
_atom_site_aniso_U_13
_atom_site_aniso_U_12
Cu1 0.0229(4) 0.0330(5) 0.0301(4) 0.0073(4) 0.0008(3) 0.0028(4)
O1 0.026(2) 0.032(2) 0.036(2) 0.007(3) 0.0020(18) 0.000(2)
O2 0.031(3) 0.040(3) 0.035(3) 0.010(2) 0.009(2) 0.004(2)
O3 0.053(4) 0.044(4) 0.105(6) -0.019(4) 0.010(5) -0.008(3)
N1 0.026(3) 0.037(3) 0.035(3) 0.004(3) -0.001(2) 0.003(3)
N2 0.027(3) 0.030(3) 0.028(3) 0.003(2) -0.001(2) 0.005(2)
N3 0.033(3) 0.054(4) 0.069(5) 0.003(4) 0.016(3) 0.011(3)
N4 0.032(4) 0.043(4) 0.073(5) 0.008(3) 0.010(3) -0.006(3)
C1 0.033(4) 0.050(5) 0.040(4) 0.009(4) -0.002(3) 0.010(3)
C2 0.033(4) 0.064(6) 0.039(4) -0.004(4) 0.005(3) 0.010(4)
C3 0.037(5) 0.077(6) 0.042(5) 0.002(4) 0.012(4) 0.002(4)
C4 0.036(4) 0.071(6) 0.031(4) 0.016(4) 0.003(4) 0.004(4)
C5 0.027(4) 0.039(4) 0.034(4) -0.002(3) 0.002(3) 0.003(3)
C6 0.033(4) 0.041(4) 0.038(4) 0.011(3) 0.008(4) 0.005(3)
C7 0.030(4) 0.027(4) 0.025(4) -0.001(3) 0.005(3) 0.001(3)
C8 0.024(4) 0.026(4) 0.032(4) 0.000(3) -0.002(3) -0.009(3)
C9 0.034(4) 0.046(5) 0.033(4) 0.002(3) -0.002(3) 0.015(3)
C10 0.024(4) 0.041(4) 0.036(4) 0.009(3) -0.006(3) 0.007(3)
C11 0.026(4) 0.038(4) 0.059(5) 0.014(4) 0.005(4) -0.001(3)
C12 0.046(5) 0.036(4) 0.072(6) -0.004(4) 0.009(4) -0.002(4)
Cl1 0.0326(9) 0.0427(10) 0.0374(10) -0.0031(8) 0.0045(7) -0.0034(8)
O4 0.053(3) 0.049(3) 0.065(4) -0.016(3) 0.012(3) -0.015(3)
O5 0.047(3) 0.046(3) 0.038(3) -0.005(2) 0.010(3) -0.001(3)
O6 0.036(3) 0.058(4) 0.061(4) -0.004(3) 0.004(3) 0.000(3)
O7 0.063(4) 0.075(4) 0.041(3) 0.013(3) 0.003(3) 0.011(3)
Cl2 0.0513(10) 0.0390(11) 0.0642(12) 0.0081(11) 0.0130(9) 0.0048(11)

loop_
_atom_type_symbol
_atom_type_description
_atom_type_scat_dispersion_real
_atom_type_scat_dispersion_imag
_atom_type_scat_source
C C 0.0033 0.0016 'International Tables Vol C Tables 4.2.6.8 and 6.1.1.4'
H H 0.0000 0.0000 'International Tables Vol C Tables 4.2.6.8 and 6.1.1.4'
N N 0.0061 0.0033 'International Tables Vol C Tables 4.2.6.8 and 6.1.1.4'
O O 0.0106 0.0060 'International Tables Vol C Tables 4.2.6.8 and 6.1.1.4'
Cl Cl 0.1484 0.1585 'International Tables Vol C Tables 4.2.6.8 and 6.1.1.4'
Cu Cu 0.3201 1.2651 'International Tables Vol C Tables 4.2.6.8 and 6.1.1.4'

loop_
_geom_angle_atom_site_label_1
_geom_angle_atom_site_label_2
_geom_angle_atom_site_label_3
_geom_angle
_geom_angle_site_symmetry_1
_geom_angle_site_symmetry_3
_geom_angle_publ_flag
O2 Cu1 O1 93.54(19) 4_556 . ?
O2 Cu1 N1 100.8(2) 4_556 . ?
O1 Cu1 N1 165.3(2) . . ?
O2 Cu1 N2 173.4(2) 4_556 . ?
O1 Cu1 N2 82.7(2) . . ?
N1 Cu1 N2 82.7(2) . . ?
O2 Cu1 O3 94.8(3) 4_556 . ?
O1 Cu1 O3 89.5(2) . . ?
N1 Cu1 O3 92.6(3) . . ?
N2 Cu1 O3 90.7(3) . . ?
C8 O1 Cu1 114.8(4) . . ?
C8 O2 Cu1 133.5(4) . 4_456 ?
C1 N1 C5 119.0(6) . . ?
C1 N1 Cu1 127.7(5) . . ?
C5 N1 Cu1 113.3(4) . . ?
C6 N2 C7 116.2(5) . . ?
C6 N2 Cu1 108.5(4) . . ?
C7 N2 Cu1 109.0(4) . . ?
C12 N3 C11 109.5(7) . . ?
C12 N4 C10 109.8(6) . . ?
N1 C1 C2 122.4(7) . . ?
C3 C2 C1 118.0(7) . . ?
C4 C3 C2 120.0(7) . . ?
C3 C4 C5 119.4(7) . . ?
N1 C5 C4 121.2(6) . . ?
N1 C5 C6 115.7(6) . . ?
C4 C5 C6 123.1(7) . . ?
N2 C6 C5 109.3(5) . . ?
N2 C7 C8 107.4(5) . . ?
N2 C7 C9 111.9(5) . . ?
C8 C7 C9 115.5(6) . . ?
O2 C8 O1 126.3(6) . . ?
O2 C8 C7 115.7(6) . . ?
O1 C8 C7 118.0(5) . . ?
C10 C9 C7 115.2(6) . . ?
C11 C10 N4 104.9(7) . . ?
C11 C10 C9 130.5(8) . . ?
N4 C10 C9 124.5(6) . . ?
C10 C11 N3 107.9(7) . . ?
N3 C12 N4 107.8(7) . . ?
O6 Cl1 O7 109.5(4) . . ?
O6 Cl1 O5 111.0(3) . . ?
O7 Cl1 O5 109.2(3) . . ?
O6 Cl1 O4 109.1(3) . . ?
O7 Cl1 O4 109.1(4) . . ?
O5 Cl1 O4 109.0(3) . . ?
O9 Cl2 O11B 64.7(11) . . ?
O9 Cl2 O10B 116.3(12) . . ?
O11B Cl2 O10B 118.6(12) . . ?
O9 Cl2 O8 115.9(7) . . ?
O11B Cl2 O8 93.7(12) . . ?
O10B Cl2 O8 126.5(12) . . ?
O9 Cl2 O10A 136.4(12) . . ?
O11B Cl2 O10A 155.2(14) . . ?
O10B Cl2 O10A 68.1(14) . . ?
O8 Cl2 O10A 66.6(12) . . ?
O9 Cl2 O8A 93.7(14) . . ?
O11B Cl2 O8A 44.3(13) . . ?
O10B Cl2 O8A 135.1(16) . . ?
O8 Cl2 O8A 50.0(11) . . ?
O10A Cl2 O8A 112.8(12) . . ?
O9 Cl2 O11A 27.3(12) . . ?
O11B Cl2 O11A 91.0(15) . . ?
O10B Cl2 O11A 111.5(18) . . ?
O8 Cl2 O11A 109.2(13) . . ?
O10A Cl2 O11A 109.1(11) . . ?
O8A Cl2 O11A 110.0(12) . . ?
O9 Cl2 O11 112.9(7) . . ?
O11B Cl2 O11 155.5(11) . . ?
O10B Cl2 O11 38.5(10) . . ?
O8 Cl2 O11 108.1(7) . . ?
O10A Cl2 O11 41.7(12) . . ?
O8A Cl2 O11 152.4(13) . . ?
O11A Cl2 O11 92.3(14) . . ?
O9 Cl2 O9A 93.3(12) . . ?
O11B Cl2 O9A 75.9(14) . . ?
O10B Cl2 O9A 43.2(13) . . ?
O8 Cl2 O9A 141.5(12) . . ?
O10A Cl2 O9A 109.7(11) . . ?
O8A Cl2 O9A 107.0(11) . . ?
O11A Cl2 O9A 108.0(11) . . ?
O11 Cl2 O9A 80.0(12) . . ?
O9 Cl2 O10 104.3(7) . . ?
O11B Cl2 O10 57.3(10) . . ?
O10B Cl2 O10 64.6(11) . . ?
O8 Cl2 O10 112.3(7) . . ?
O10A Cl2 O10 114.8(12) . . ?
O8A Cl2 O10 76.6(11) . . ?
O11A Cl2 O10 128.3(13) . . ?
O11 Cl2 O10 102.7(7) . . ?
O9A Cl2 O10 31.7(11) . . ?
O9 Cl2 O8B 47.9(10) . . ?
O11B Cl2 O8B 109.2(11) . . ?
O10B Cl2 O8B 109.0(11) . . ?
O8 Cl2 O8B 97.0(13) . . ?
O10A Cl2 O8B 88.8(14) . . ?
O8A Cl2 O8B 115.8(18) . . ?
O11A Cl2 O8B 20.9(14) . . ?
O11 Cl2 O8B 79.8(11) . . ?
O9A Cl2 O8B 121.4(16) . . ?
O10 Cl2 O8B 147.6(11) . . ?
O9 Cl2 O9B 134.3(12) . . ?
O11B Cl2 O9B 107.8(11) . . ?
O10B Cl2 O9B 106.7(11) . . ?
O8 Cl2 O9B 19.9(12) . . ?
O10A Cl2 O9B 49.5(14) . . ?
O8A Cl2 O9B 63.7(14) . . ?
O11A Cl2 O9B 121.4(16) . . ?
O11 Cl2 O9B 91.1(12) . . ?
O9A Cl2 O9B 130.2(15) . . ?
O10 Cl2 O9B 107.7(12) . . ?
O8B Cl2 O9B 104.5(11) . . ?
O9B O8 O8A 124(4) . . ?
O9B O8 Cl2 88(2) . . ?
O8A O8 Cl2 65.8(9) . . ?
O9B O8 O10A 41(3) . . ?
O8A O8 O10A 118.6(13) . . ?
Cl2 O8 O10A 57.0(8) . . ?
O11A O9 O8B 13(2) . . ?
O11A O9 Cl2 80.5(16) . . ?
O8B O9 Cl2 69.5(9) . . ?
O11A O9 O11B 135(2) . . ?
O8B O9 O11B 122.7(14) . . ?
Cl2 O9 O11B 57.8(7) . . ?
O9A O10 O11B 105(2) . . ?
O9A O10 Cl2 73.3(13) . . ?
O11B O10 Cl2 58.8(7) . . ?
O9A O10 O10B 40(2) . . ?
O11B O10 O10B 111.6(11) . . ?
Cl2 O10 O10B 55.6(7) . . ?
O9A O10 O8A 121.6(16) . . ?
O11B O10 O8A 36.4(12) . . ?
Cl2 O10 O8A 50.5(7) . . ?
O10B O10 O8A 103.1(10) . . ?
O10B O11 O10A 107(2) . . ?
O10B O11 Cl2 68.1(10) . . ?
O10A O11 Cl2 67.3(10) . . ?
O11B O8A O8 129.6(16) . . ?
O11B O8A Cl2 66.7(11) . . ?
O8 O8A Cl2 64.2(9) . . ?
O11B O8A O9B 126.4(14) . . ?
O8 O8A O9B 15.9(14) . . ?
Cl2 O8A O9B 59.9(9) . . ?
O11B O8A O10 50.0(15) . . ?
O8 O8A O10 104.2(13) . . ?
Cl2 O8A O10 52.9(7) . . ?
O9B O8A O10 91.1(13) . . ?
O10 O9A O10B 111(3) . . ?
O10 O9A Cl2 75.0(12) . . ?
O10B O9A Cl2 65.6(11) . . ?
O10 O9A O11B 49.3(17) . . ?
O10B O9A O11B 115.7(13) . . ?
Cl2 O9A O11B 50.6(8) . . ?
O11 O10A O9B 138.5(15) . . ?
O11 O10A Cl2 71.0(11) . . ?
O9B O10A Cl2 68.0(11) . . ?
O11 O10A O8 127.1(13) . . ?
O9B O10A O8 15.8(12) . . ?
Cl2 O10A O8 56.4(8) . . ?
O11 O10A O10B 34.7(13) . . ?
O9B O10A O10B 111.2(17) . . ?
Cl2 O10A O10B 55.6(8) . . ?
O8 O10A O10B 106.7(12) . . ?
O8B O11A O9 151(5) . . ?
O8B O11A Cl2 82(2) . . ?
O9 O11A Cl2 72.2(14) . . ?
O11A O8B O9 16(3) . . ?
O11A O8B Cl2 77(2) . . ?
O9 O8B Cl2 62.6(8) . . ?
O8 O9B O10A 123(3) . . ?
O8 O9B Cl2 71.7(18) . . ?
O10A O9B Cl2 62.5(10) . . ?
O8 O9B O8A 41(3) . . ?
O10A O9B O8A 118.5(13) . . ?
Cl2 O9B O8A 56.4(8) . . ?
O11 O10B O9A 139(2) . . ?
O11 O10B Cl2 73.4(11) . . ?
O9A O10B Cl2 71.1(12) . . ?
O11 O10B O10 132.6(13) . . ?
O9A O10B O10 29.1(16) . . ?
Cl2 O10B O10 59.8(8) . . ?
O11 O10B O10A 38.2(16) . . ?
O9A O10B O10A 125.1(16) . . ?
Cl2 O10B O10A 56.2(9) . . ?
O10 O10B O10A 102.6(14) . . ?
O8A O11B O10 94(2) . . ?
O8A O11B Cl2 68.9(11) . . ?
O10 O11B Cl2 63.9(8) . . ?
O8A O11B O9 106(2) . . ?
O10 O11B O9 103.8(13) . . ?
Cl2 O11B O9 57.5(7) . . ?
O8A O11B O9A 107.7(18) . . ?
O10 O11B O9A 26.1(10) . . ?
Cl2 O11B O9A 53.5(8) . . ?
O9 O11B O9A 78.8(13) . . ?

loop_
_geom_bond_atom_site_label_1
_geom_bond_atom_site_label_2
_geom_bond_distance
_geom_bond_site_symmetry_2
_geom_bond_publ_flag
Cu1 O2 1.938(4) 4_556 ?
Cu1 O1 1.987(4) . ?
Cu1 N1 1.989(5) . ?
Cu1 N2 1.992(5) . ?
Cu1 O3 2.341(7) . ?
O1 C8 1.260(8) . ?
O2 C8 1.255(7) . ?
O2 Cu1 1.938(4) 4_456 ?
N1 C1 1.330(9) . ?
N1 C5 1.355(9) . ?
N2 C6 1.477(8) . ?
N2 C7 1.487(8) . ?
N3 C12 1.297(10) . ?
N3 C11 1.355(10) . ?
N4 C12 1.324(10) . ?
N4 C10 1.368(9) . ?
C1 C2 1.400(10) . ?
C2 C3 1.373(11) . ?
C3 C4 1.371(11) . ?
C4 C5 1.383(10) . ?
C5 C6 1.499(9) . ?
C7 C8 1.521(9) . ?
C7 C9 1.536(9) . ?
C9 C10 1.479(10) . ?
C10 C11 1.350(10) . ?
Cl1 O6 1.428(5) . ?
Cl1 O7 1.434(5) . ?
Cl1 O5 1.440(5) . ?
Cl1 O4 1.440(5) . ?
Cl2 O9 1.392(9) . ?
Cl2 O11B 1.397(13) . ?
Cl2 O10B 1.399(13) . ?
Cl2 O8 1.400(9) . ?
Cl2 O10A 1.409(13) . ?
Cl2 O8A 1.419(13) . ?
Cl2 O11A 1.443(13) . ?
Cl2 O11 1.444(9) . ?
Cl2 O9A 1.453(13) . ?
Cl2 O10 1.465(9) . ?
Cl2 O8B 1.469(13) . ?
Cl2 O9B 1.473(13) . ?
O8 O9B 0.50(3) . ?
O8 O8A 1.19(3) . ?
O8 O10A 1.54(3) . ?
O9 O11A 0.67(3) . ?
O9 O8B 1.16(2) . ?
O9 O11B 1.49(2) . ?
O10 O9A 0.80(3) . ?
O10 O11B 1.37(2) . ?
O10 O10B 1.53(2) . ?
O10 O8A 1.79(2) . ?
O11 O10B 0.94(2) . ?
O11 O10A 1.02(3) . ?
O8A O11B 1.06(3) . ?
O8A O9B 1.53(3) . ?
O9A O10B 1.05(3) . ?
O9A O11B 1.75(3) . ?
O10A O9B 1.21(3) . ?
O10A O10B 1.57(3) . ?
O11A O8B 0.53(4) . ?
